data_4079795
loop_
_publ_author_name
'Zhao, Na'
'Zhang, Jinyuan'
'Yang, Ying'
'Chen, Guifang'
'Zhu, Hongping'
'Roesky, Herbert W.'

_publ_section_title
;
 Reactivity Studies of (Phenylethynyl)germylene LGeC\\tb CPh (L =
 HC[C(Me)N-2,6-iPr2C6H3]2) toward Pentafluorophenylcopper(I), -silver(I),
 and -gold(I) Complexes
;
_journal_issue 3
_journal_name_full Organometallics
_journal_page_first 762
_journal_paper_doi 10.1021/om300724t
_journal_volume 32
_journal_year 2013
_chemical_formula_sum 'C105 H100 Ag2 Cu2 F20 Ge2 N4'
_chemical_formula_weight 2285.89
_chemical_name_systematic
; 
 ? 
;
_space_group_IT_number 2
_symmetry_cell_setting triclinic
_symmetry_space_group_name_Hall '-P 1'
_symmetry_space_group_name_H-M 'P -1'
_atom_sites_solution_hydrogens geom
_atom_sites_solution_primary direct
_atom_sites_solution_secondary difmap
_audit_creation_method SHELXL-97
_cell_angle_alpha 71.045(4)
_cell_angle_beta 69.256(5)
_cell_angle_gamma 70.946(4)
_cell_formula_units_Z 1
_cell_length_a 12.1485(6)
_cell_length_b 14.5308(5)
_cell_length_c 15.7442(8)
_cell_measurement_reflns_used 7687
_cell_measurement_temperature 173(2)
_cell_measurement_theta_max 28.9844
_cell_measurement_theta_min 2.6566
_cell_volume 2386.9(2)
_computing_cell_refinement CrysAlisPro
_computing_data_collection CrysAlisPro
_computing_data_reduction CrysAlisPro
_computing_molecular_graphics 'Bruker SHELXTL'
_computing_publication_material 'Bruker SHELXTL'
_computing_structure_refinement 'SHELXL-97 (Sheldrick, 1997)'
_computing_structure_solution 'SHELXS-97 (Sheldrick, 1990)'
_diffrn_ambient_temperature 173(2)
_diffrn_detector_area_resol_mean 16.1903
_diffrn_measured_fraction_theta_full 0.997
_diffrn_measured_fraction_theta_max 0.997
_diffrn_measurement_device_type 'Xcalibur, Sapphire3, Gemini ultra'
_diffrn_measurement_method 'phi and omega scans'
_diffrn_radiation_monochromator graphite
_diffrn_radiation_source 'Enhance (Mo) X-ray Source'
_diffrn_radiation_type MoK\a
_diffrn_radiation_wavelength 0.71073
_diffrn_reflns_av_R_equivalents 0.0443
_diffrn_reflns_av_sigmaI/netI 0.0635
_diffrn_reflns_limit_h_max 14
_diffrn_reflns_limit_h_min -14
_diffrn_reflns_limit_k_max 17
_diffrn_reflns_limit_k_min -9
_diffrn_reflns_limit_l_max 19
_diffrn_reflns_limit_l_min -19
_diffrn_reflns_number 22376
_diffrn_reflns_theta_full 26.00
_diffrn_reflns_theta_max 26.00
_diffrn_reflns_theta_min 2.66
_exptl_absorpt_coefficient_mu 1.551
_exptl_absorpt_correction_T_max 0.8860
_exptl_absorpt_correction_T_min 0.7467
_exptl_absorpt_correction_type multi-scan
_exptl_absorpt_process_details empirical
_exptl_crystal_colour yellow
_exptl_crystal_density_diffrn 1.590
_exptl_crystal_density_meas ?
_exptl_crystal_density_method 'not measured'
_exptl_crystal_description plate
_exptl_crystal_F_000 1154
_exptl_crystal_size_max 0.20
_exptl_crystal_size_mid 0.15
_exptl_crystal_size_min 0.08
_refine_diff_density_max 1.068
_refine_diff_density_min -2.330
_refine_diff_density_rms 0.145
_refine_ls_extinction_method none
_refine_ls_goodness_of_fit_ref 1.058
_refine_ls_hydrogen_treatment 'refined in a geometric riding mode'
_refine_ls_matrix_type full
_refine_ls_number_parameters 607
_refine_ls_number_reflns 9335
_refine_ls_number_restraints 0
_refine_ls_restrained_S_all 1.058
_refine_ls_R_factor_all 0.0890
_refine_ls_R_factor_gt 0.0704
_refine_ls_shift/su_max 0.001
_refine_ls_shift/su_mean 0.000
_refine_ls_structure_factor_coef Fsqd
_refine_ls_weighting_details 'calc w=1/[\s^2^(Fo^2^)+(0.0884P)^2^+13.7335P] where P=(Fo^2^+2Fc^2^)/3'
_refine_ls_weighting_scheme calc
_refine_ls_wR_factor_gt 0.1792
_refine_ls_wR_factor_ref 0.1907
_reflns_number_gt 7566
_reflns_number_total 9335
_reflns_threshold_expression >2sigma(I)
_cod_data_source_file om300724t_si_002.cif
_cod_data_source_block compound_5
_cod_depositor_comments
;
The following automatic conversions were performed:

'_symmetry_cell_setting' value 'Triclinic' changed to 'triclinic'
according to /home/saulius/struct/CIF-dictionaries/cif_core.dic
dictionary named 'cif_core.dic' version 2.4.2 from 2011-04-26.

Automatic conversion script
Id: cif_fix_values 1891 2012-01-12 08:04:46Z andrius 

The following automatic conversions were performed:

'_exptl_crystal_density_meas' value 'not measured' was changed to '?'
- the value is perceived as not measured.

Automatic conversion script
Id: cif_fix_values 3008 2015-01-20 13:52:24Z robertas 
;
_cod_original_cell_volume 2386.92(19)
_cod_original_sg_symbol_H-M P-1
_cod_database_code 4079795

loop_
_symmetry_equiv_pos_as_xyz
'x, y, z'
'-x, -y, -z'

loop_
_atom_site_label
_atom_site_type_symbol
_atom_site_fract_x
_atom_site_fract_y
_atom_site_fract_z
_atom_site_U_iso_or_equiv
_atom_site_adp_type
_atom_site_occupancy
_atom_site_symmetry_multiplicity
_atom_site_calc_flag
_atom_site_refinement_flags
Ag1 Ag 0.06340(4) 0.98272(4) 0.41436(3) 0.02617(16) Uani 1 1 d .
Ge1 Ge 0.20791(5) 0.89397(4) 0.29516(4) 0.01538(16) Uani 1 1 d .
Cu1 Cu 0.32566(11) 0.70944(9) 0.16581(8) 0.0534(3) Uani 1 1 d .
F1 F 0.2076(7) 0.6837(6) 0.0284(6) 0.104(2) Uani 1 1 d .
F2 F 0.3112(8) 0.6319(7) -0.1363(6) 0.112(3) Uani 1 1 d .
F3 F 0.5512(8) 0.5856(6) -0.2055(6) 0.105(2) Uani 1 1 d .
F4 F 0.6953(8) 0.5877(6) -0.1100(7) 0.117(3) Uani 1 1 d .
F5 F 0.5969(7) 0.6358(6) 0.0550(6) 0.105(2) Uani 1 1 d .
F6 F 0.2248(4) 0.9901(3) 0.5688(3) 0.0432(11) Uani 1 1 d .
F7 F 0.3916(4) 0.8283(4) 0.6252(4) 0.0535(13) Uani 1 1 d .
F8 F 0.3641(5) 0.6418(4) 0.6546(4) 0.0633(15) Uani 1 1 d .
F9 F 0.1662(6) 0.6174(3) 0.6312(4) 0.0612(15) Uani 1 1 d .
F10 F -0.0032(4) 0.7788(4) 0.5763(3) 0.0477(12) Uani 1 1 d .
N1 N 0.1696(4) 0.9490(3) 0.1769(3) 0.0165(10) Uani 1 1 d .
N2 N 0.3787(4) 0.8939(3) 0.2407(3) 0.0171(10) Uani 1 1 d .
C1 C 0.5704(6) 0.8673(5) 0.1166(5) 0.0318(16) Uani 1 1 d .
H1A H 0.6021 0.8810 0.1593 0.048 Uiso 1 1 calc R
H1B H 0.5903 0.9131 0.0550 0.048 Uiso 1 1 calc R
H1C H 0.6071 0.7980 0.1108 0.048 Uiso 1 1 calc R
C2 C 0.4344(5) 0.8827(4) 0.1545(4) 0.0201(12) Uani 1 1 d .
C3 C 0.3728(6) 0.8865(5) 0.0916(4) 0.0233(13) Uani 1 1 d .
H3A H 0.4201 0.8587 0.0392 0.028 Uiso 1 1 calc R
C4 C 0.2499(6) 0.9270(4) 0.0988(4) 0.0204(13) Uani 1 1 d .
C5 C 0.2087(7) 0.9473(5) 0.0132(5) 0.0293(15) Uani 1 1 d .
H5A H 0.1479 0.9097 0.0276 0.044 Uiso 1 1 calc R
H5B H 0.2783 0.9264 -0.0378 0.044 Uiso 1 1 calc R
H5C H 0.1730 1.0192 -0.0060 0.044 Uiso 1 1 calc R
C11 C 0.0478(6) 1.0096(4) 0.1764(4) 0.0206(13) Uani 1 1 d .
C12 C -0.0451(6) 0.9618(5) 0.2024(4) 0.0238(13) Uani 1 1 d .
C13 C -0.1621(6) 1.0224(5) 0.2050(5) 0.0286(15) Uani 1 1 d .
H13A H -0.2280 0.9920 0.2238 0.034 Uiso 1 1 calc R
C14 C -0.1830(6) 1.1250(5) 0.1809(5) 0.0324(16) Uani 1 1 d .
H14A H -0.2630 1.1648 0.1829 0.039 Uiso 1 1 calc R
C15 C -0.0885(6) 1.1706(5) 0.1537(5) 0.0291(15) Uani 1 1 d .
H15A H -0.1041 1.2417 0.1365 0.035 Uiso 1 1 calc R
C16 C 0.0289(6) 1.1141(4) 0.1511(4) 0.0215(13) Uani 1 1 d .
C21 C 0.4454(5) 0.8898(5) 0.3029(4) 0.0215(13) Uani 1 1 d .
C22 C 0.5114(6) 0.7966(5) 0.3437(5) 0.0265(14) Uani 1 1 d .
C23 C 0.5731(6) 0.7969(6) 0.4033(5) 0.0356(17) Uani 1 1 d .
H23A H 0.6178 0.7350 0.4325 0.043 Uiso 1 1 calc R
C24 C 0.5710(7) 0.8846(6) 0.4213(6) 0.0396(18) Uani 1 1 d .
H24A H 0.6146 0.8828 0.4616 0.048 Uiso 1 1 calc R
C25 C 0.5051(6) 0.9750(6) 0.3803(5) 0.0356(17) Uani 1 1 d .
H25A H 0.5035 1.0349 0.3934 0.043 Uiso 1 1 calc R
C26 C 0.4406(6) 0.9804(5) 0.3200(5) 0.0263(14) Uani 1 1 d .
C31 C 0.2302(6) 0.7530(5) 0.2982(6) 0.0312(16) Uani 1 1 d .
C32 C 0.2170(7) 0.6687(5) 0.3213(7) 0.045(2) Uani 1 1 d .
C33 C 0.1925(7) 0.5699(5) 0.3581(6) 0.0352(17) Uani 1 1 d .
C34 C 0.1882(8) 0.5214(6) 0.4501(6) 0.047(2) Uani 1 1 d .
H34A H 0.2044 0.5519 0.4880 0.057 Uiso 1 1 calc R
C35 C 0.1608(9) 0.4299(6) 0.4870(6) 0.052(2) Uani 1 1 d .
H35A H 0.1598 0.3966 0.5500 0.062 Uiso 1 1 calc R
C36 C 0.1345(9) 0.3854(6) 0.4337(7) 0.050(2) Uani 1 1 d .
H36A H 0.1172 0.3211 0.4594 0.060 Uiso 1 1 calc R
C37 C 0.1336(10) 0.4347(6) 0.3433(7) 0.058(3) Uani 1 1 d .
H37A H 0.1124 0.4061 0.3068 0.069 Uiso 1 1 calc R
C38 C 0.1632(10) 0.5244(6) 0.3066(7) 0.055(2) Uani 1 1 d .
H38A H 0.1640 0.5572 0.2435 0.066 Uiso 1 1 calc R
C41 C 0.3949(10) 0.6618(6) 0.0529(7) 0.059(3) Uani 1 1 d .
C42 C 0.3365(9) 0.6600(6) -0.0064(8) 0.057(3) Uani 1 1 d .
C43 C 0.3816(10) 0.6362(7) -0.0857(9) 0.065(3) Uani 1 1 d .
C44 C 0.5035(10) 0.6123(7) -0.1184(8) 0.062(3) Uani 1 1 d .
C45 C 0.5757(9) 0.6097(6) -0.0701(8) 0.054(2) Uani 1 1 d .
C46 C 0.5212(12) 0.6358(7) 0.0149(9) 0.070(3) Uani 1 1 d .
C51 C 0.1022(6) 0.8909(5) 0.5725(5) 0.0279(14) Uani 1 1 d .
C52 C 0.2060(6) 0.8983(5) 0.5841(5) 0.0300(15) Uani 1 1 d .
C53 C 0.2937(7) 0.8171(6) 0.6119(5) 0.0359(17) Uani 1 1 d .
C54 C 0.2799(7) 0.7227(6) 0.6276(5) 0.0390(18) Uani 1 1 d .
C55 C 0.1800(8) 0.7112(6) 0.6148(5) 0.0381(18) Uani 1 1 d .
C56 C 0.0945(7) 0.7944(5) 0.5873(5) 0.0308(15) Uani 1 1 d .
C121 C -0.0266(6) 0.8486(5) 0.2277(5) 0.0294(15) Uani 1 1 d .
H12A H 0.0628 0.8193 0.2124 0.035 Uiso 1 1 calc R
C122 C -0.0752(9) 0.8144(6) 0.1701(7) 0.053(2) Uani 1 1 d .
H12B H -0.0357 0.8375 0.1036 0.080 Uiso 1 1 calc R
H12C H -0.1629 0.8425 0.1825 0.080 Uiso 1 1 calc R
H12D H -0.0585 0.7411 0.1869 0.080 Uiso 1 1 calc R
C123 C -0.0778(7) 0.8093(6) 0.3319(6) 0.042(2) Uani 1 1 d .
H12E H -0.0451 0.8341 0.3666 0.064 Uiso 1 1 calc R
H12F H -0.0550 0.7359 0.3474 0.064 Uiso 1 1 calc R
H12G H -0.1664 0.8325 0.3491 0.064 Uiso 1 1 calc R
C161 C 0.1297(6) 1.1680(5) 0.1218(5) 0.0273(14) Uani 1 1 d .
H16A H 0.2073 1.1161 0.1243 0.033 Uiso 1 1 calc R
C162 C 0.1448(7) 1.2317(5) 0.0220(5) 0.0340(16) Uani 1 1 d .
H16B H 0.1634 1.1890 -0.0207 0.051 Uiso 1 1 calc R
H16C H 0.2112 1.2644 0.0046 0.051 Uiso 1 1 calc R
H16D H 0.0694 1.2828 0.0178 0.051 Uiso 1 1 calc R
C163 C 0.1069(7) 1.2324(6) 0.1883(6) 0.0379(17) Uani 1 1 d .
H16E H 0.0907 1.1920 0.2528 0.057 Uiso 1 1 calc R
H16F H 0.0367 1.2888 0.1814 0.057 Uiso 1 1 calc R
H16G H 0.1785 1.2580 0.1735 0.057 Uiso 1 1 calc R
C221 C 0.5174(6) 0.6970(5) 0.3284(5) 0.0290(15) Uani 1 1 d .
H22A H 0.4757 0.7110 0.2795 0.035 Uiso 1 1 calc R
C222 C 0.4513(8) 0.6326(6) 0.4177(6) 0.047(2) Uani 1 1 d .
H22B H 0.3688 0.6712 0.4411 0.071 Uiso 1 1 calc R
H22C H 0.4949 0.6127 0.4650 0.071 Uiso 1 1 calc R
H22D H 0.4477 0.5726 0.4041 0.071 Uiso 1 1 calc R
C223 C 0.6478(7) 0.6401(6) 0.2935(7) 0.051(2) Uani 1 1 d .
H22E H 0.6485 0.5834 0.2724 0.076 Uiso 1 1 calc R
H22F H 0.6866 0.6152 0.3443 0.076 Uiso 1 1 calc R
H22G H 0.6922 0.6850 0.2412 0.076 Uiso 1 1 calc R
C261 C 0.3723(6) 1.0785(5) 0.2747(5) 0.0280(14) Uani 1 1 d .
H26A H 0.3008 1.0661 0.2666 0.034 Uiso 1 1 calc R
C262 C 0.4505(9) 1.1192(6) 0.1760(6) 0.055(2) Uani 1 1 d .
H26B H 0.4730 1.0711 0.1376 0.082 Uiso 1 1 calc R
H26C H 0.5241 1.1287 0.1810 0.082 Uiso 1 1 calc R
H26D H 0.4042 1.1834 0.1470 0.082 Uiso 1 1 calc R
C263 C 0.3234(8) 1.1580(6) 0.3316(7) 0.047(2) Uani 1 1 d .
H26E H 0.2763 1.1307 0.3946 0.071 Uiso 1 1 calc R
H26F H 0.2713 1.2170 0.3010 0.071 Uiso 1 1 calc R
H26G H 0.3913 1.1773 0.3355 0.071 Uiso 1 1 calc R
C61 C 0.056(2) 0.5256(19) 1.0868(19) 0.080(7) Uiso 0.50 1 d P
C62 C 0.0964(11) 0.5160(9) 0.9827(9) 0.072(3) Uiso 1 1 d .
C63 C 0.0094(18) 0.4952(15) 0.9629(13) 0.055(5) Uiso 0.50 1 d P
C64 C 0.0438(12) 0.4844(9) 0.8601(9) 0.076(3) Uiso 1 1 d .
C65 C 0.126(2) 0.5033(18) 0.8802(17) 0.075(6) Uiso 0.50 1 d P

loop_
_atom_site_aniso_label
_atom_site_aniso_U_11
_atom_site_aniso_U_22
_atom_site_aniso_U_33
_atom_site_aniso_U_23
_atom_site_aniso_U_13
_atom_site_aniso_U_12
Ag1 0.0230(3) 0.0348(3) 0.0204(3) -0.0150(2) 0.00179(19) -0.0068(2)
Ge1 0.0166(3) 0.0157(3) 0.0121(3) -0.0029(2) -0.0017(2) -0.0045(2)
Cu1 0.0511(7) 0.0614(7) 0.0408(6) -0.0131(5) -0.0084(5) -0.0085(5)
F1 0.083(5) 0.104(6) 0.122(7) -0.047(5) -0.029(5) 0.001(4)
F2 0.110(6) 0.124(7) 0.110(6) -0.053(5) -0.049(5) 0.007(5)
F3 0.118(6) 0.101(6) 0.083(5) -0.024(4) -0.013(5) -0.022(5)
F4 0.094(6) 0.108(6) 0.133(8) -0.040(5) 0.001(5) -0.028(5)
F5 0.091(5) 0.109(6) 0.117(7) -0.029(5) -0.032(5) -0.021(5)
F6 0.043(3) 0.040(2) 0.053(3) -0.010(2) -0.010(2) -0.022(2)
F7 0.031(2) 0.080(4) 0.057(3) -0.022(3) -0.016(2) -0.013(2)
F8 0.067(4) 0.051(3) 0.061(3) -0.013(3) -0.033(3) 0.017(3)
F9 0.098(4) 0.031(2) 0.059(3) -0.008(2) -0.028(3) -0.017(3)
F10 0.051(3) 0.055(3) 0.050(3) -0.012(2) -0.017(2) -0.027(2)
N1 0.019(2) 0.015(2) 0.014(2) -0.0019(19) -0.004(2) -0.0036(19)
N2 0.019(3) 0.014(2) 0.016(2) -0.0025(19) -0.003(2) -0.0046(19)
C1 0.022(3) 0.036(4) 0.031(4) -0.012(3) 0.006(3) -0.011(3)
C2 0.017(3) 0.016(3) 0.022(3) -0.004(2) 0.000(2) -0.005(2)
C3 0.023(3) 0.029(3) 0.011(3) -0.004(2) 0.007(2) -0.010(3)
C4 0.033(3) 0.014(3) 0.014(3) -0.002(2) -0.005(3) -0.007(2)
C5 0.037(4) 0.033(4) 0.017(3) -0.004(3) -0.009(3) -0.006(3)
C11 0.023(3) 0.018(3) 0.018(3) -0.002(2) -0.008(2) -0.002(2)
C12 0.026(3) 0.025(3) 0.021(3) -0.006(3) -0.009(3) -0.005(3)
C13 0.022(3) 0.037(4) 0.029(4) -0.006(3) -0.011(3) -0.006(3)
C14 0.023(3) 0.039(4) 0.028(4) -0.006(3) -0.011(3) 0.002(3)
C15 0.032(4) 0.023(3) 0.029(4) -0.006(3) -0.012(3) 0.001(3)
C16 0.025(3) 0.019(3) 0.019(3) -0.003(2) -0.008(3) -0.002(2)
C21 0.014(3) 0.028(3) 0.021(3) -0.008(3) 0.000(2) -0.006(2)
C22 0.017(3) 0.031(3) 0.026(3) -0.008(3) -0.002(3) -0.003(3)
C23 0.020(3) 0.043(4) 0.039(4) -0.010(3) -0.012(3) 0.002(3)
C24 0.025(4) 0.060(5) 0.040(4) -0.020(4) -0.012(3) -0.006(3)
C25 0.024(4) 0.051(5) 0.041(4) -0.023(4) -0.005(3) -0.013(3)
C26 0.020(3) 0.035(4) 0.030(4) -0.017(3) -0.001(3) -0.011(3)
C31 0.032(4) 0.018(3) 0.050(5) -0.003(3) -0.026(3) -0.005(3)
C32 0.038(4) 0.023(4) 0.078(6) 0.004(4) -0.034(4) -0.010(3)
C33 0.035(4) 0.017(3) 0.053(5) -0.006(3) -0.015(4) -0.004(3)
C34 0.057(5) 0.044(5) 0.049(5) -0.010(4) -0.013(4) -0.026(4)
C35 0.073(6) 0.040(5) 0.045(5) 0.008(4) -0.018(5) -0.032(4)
C36 0.067(6) 0.029(4) 0.055(6) -0.002(4) -0.018(5) -0.021(4)
C37 0.082(7) 0.040(5) 0.064(6) -0.013(4) -0.023(5) -0.028(5)
C38 0.083(7) 0.041(5) 0.049(5) 0.000(4) -0.027(5) -0.026(5)
C41 0.082(7) 0.024(4) 0.064(6) -0.011(4) -0.009(6) -0.016(4)
C42 0.056(6) 0.024(4) 0.082(8) -0.009(4) -0.020(5) -0.001(4)
C43 0.067(7) 0.046(5) 0.075(8) -0.012(5) -0.025(6) -0.004(5)
C44 0.061(6) 0.035(5) 0.075(7) 0.003(5) -0.016(6) -0.010(4)
C45 0.043(5) 0.030(4) 0.075(7) -0.009(4) -0.002(5) -0.010(4)
C46 0.081(8) 0.044(5) 0.099(9) -0.003(6) -0.039(7) -0.031(5)
C51 0.029(4) 0.033(4) 0.018(3) -0.001(3) -0.006(3) -0.009(3)
C52 0.030(4) 0.036(4) 0.023(3) -0.007(3) 0.000(3) -0.014(3)
C53 0.028(4) 0.051(5) 0.029(4) -0.015(3) -0.010(3) -0.002(3)
C54 0.042(4) 0.037(4) 0.032(4) -0.010(3) -0.014(3) 0.004(3)
C55 0.052(5) 0.032(4) 0.029(4) -0.012(3) -0.009(4) -0.008(3)
C56 0.035(4) 0.041(4) 0.024(4) -0.011(3) -0.010(3) -0.014(3)
C121 0.027(3) 0.021(3) 0.045(4) -0.003(3) -0.017(3) -0.009(3)
C122 0.066(6) 0.035(4) 0.083(7) -0.014(4) -0.049(6) -0.013(4)
C123 0.033(4) 0.036(4) 0.045(5) 0.008(4) -0.006(4) -0.014(3)
C161 0.026(3) 0.020(3) 0.031(4) -0.002(3) -0.008(3) -0.002(3)
C162 0.035(4) 0.032(4) 0.026(4) -0.004(3) -0.001(3) -0.009(3)
C163 0.044(4) 0.034(4) 0.039(4) -0.010(3) -0.008(4) -0.016(3)
C221 0.023(3) 0.025(3) 0.034(4) -0.005(3) -0.012(3) 0.003(3)
C222 0.056(5) 0.042(5) 0.043(5) 0.011(4) -0.023(4) -0.022(4)
C223 0.033(4) 0.041(5) 0.072(6) -0.027(4) -0.009(4) 0.007(4)
C261 0.032(4) 0.023(3) 0.033(4) -0.009(3) -0.006(3) -0.011(3)
C262 0.063(6) 0.036(4) 0.047(5) -0.005(4) 0.009(4) -0.019(4)
C263 0.055(5) 0.042(4) 0.058(6) -0.028(4) -0.025(4) -0.001(4)

loop_
_atom_type_symbol
_atom_type_description
_atom_type_scat_dispersion_real
_atom_type_scat_dispersion_imag
_atom_type_scat_source
C C 0.0033 0.0016 'International Tables Vol C Tables 4.2.6.8 and 6.1.1.4'
H H 0.0000 0.0000 'International Tables Vol C Tables 4.2.6.8 and 6.1.1.4'
N N 0.0061 0.0033 'International Tables Vol C Tables 4.2.6.8 and 6.1.1.4'
F F 0.0171 0.0103 'International Tables Vol C Tables 4.2.6.8 and 6.1.1.4'
Cu Cu 0.3201 1.2651 'International Tables Vol C Tables 4.2.6.8 and 6.1.1.4'
Ge Ge 0.1547 1.8001 'International Tables Vol C Tables 4.2.6.8 and 6.1.1.4'
Ag Ag -0.8971 1.1015 'International Tables Vol C Tables 4.2.6.8 and 6.1.1.4'

loop_
_geom_angle_atom_site_label_1
_geom_angle_atom_site_label_2
_geom_angle_atom_site_label_3
_geom_angle
_geom_angle_site_symmetry_1
_geom_angle_site_symmetry_3
C51 Ag1 Ge1 138.76(17) 2_576 .
C51 Ag1 C51 111.34(18) 2_576 .
Ge1 Ag1 C51 109.48(16) . .
C51 Ag1 Ag1 61.02(17) 2_576 2_576
Ge1 Ag1 Ag1 159.16(4) . 2_576
C51 Ag1 Ag1 50.32(16) . 2_576
N1 Ge1 N2 94.2(2) . .
N1 Ge1 C31 96.2(3) . .
N2 Ge1 C31 95.1(3) . .
N1 Ge1 Ag1 111.58(14) . .
N2 Ge1 Ag1 126.34(15) . .
C31 Ge1 Ag1 125.8(2) . .
C41 Cu1 C31 172.9(4) . .
C41 Cu1 C32 143.1(3) . .
C31 Cu1 C32 31.0(3) . .
C4 N1 C11 120.8(5) . .
C4 N1 Ge1 120.8(4) . .
C11 N1 Ge1 118.3(4) . .
C2 N2 C21 121.7(5) . .
C2 N2 Ge1 120.4(4) . .
C21 N2 Ge1 117.2(4) . .
C2 C1 H1A 109.5 . .
C2 C1 H1B 109.5 . .
H1A C1 H1B 109.5 . .
C2 C1 H1C 109.5 . .
H1A C1 H1C 109.5 . .
H1B C1 H1C 109.5 . .
N2 C2 C3 123.5(5) . .
N2 C2 C1 120.7(6) . .
C3 C2 C1 115.8(6) . .
C4 C3 C2 126.4(6) . .
C4 C3 H3A 116.8 . .
C2 C3 H3A 116.8 . .
N1 C4 C3 122.6(6) . .
N1 C4 C5 119.7(6) . .
C3 C4 C5 117.6(6) . .
C4 C5 H5A 109.5 . .
C4 C5 H5B 109.5 . .
H5A C5 H5B 109.5 . .
C4 C5 H5C 109.5 . .
H5A C5 H5C 109.5 . .
H5B C5 H5C 109.5 . .
C12 C11 C16 122.7(6) . .
C12 C11 N1 118.8(5) . .
C16 C11 N1 118.5(5) . .
C11 C12 C13 117.3(6) . .
C11 C12 C121 123.8(6) . .
C13 C12 C121 118.9(6) . .
C14 C13 C12 121.1(6) . .
C14 C13 H13A 119.4 . .
C12 C13 H13A 119.4 . .
C13 C14 C15 120.4(6) . .
C13 C14 H14A 119.8 . .
C15 C14 H14A 119.8 . .
C14 C15 C16 120.9(6) . .
C14 C15 H15A 119.5 . .
C16 C15 H15A 119.5 . .
C15 C16 C11 117.6(6) . .
C15 C16 C161 119.0(6) . .
C11 C16 C161 123.5(5) . .
C22 C21 C26 122.6(6) . .
C22 C21 N2 119.4(6) . .
C26 C21 N2 118.0(5) . .
C23 C22 C21 117.1(6) . .
C23 C22 C221 118.6(6) . .
C21 C22 C221 124.3(6) . .
C24 C23 C22 121.9(7) . .
C24 C23 H23A 119.1 . .
C22 C23 H23A 119.1 . .
C25 C24 C23 119.7(7) . .
C25 C24 H24A 120.2 . .
C23 C24 H24A 120.2 . .
C24 C25 C26 121.6(7) . .
C24 C25 H25A 119.2 . .
C26 C25 H25A 119.2 . .
C25 C26 C21 117.2(6) . .
C25 C26 C261 120.9(6) . .
C21 C26 C261 121.8(6) . .
C32 C31 Ge1 162.0(8) . .
C32 C31 Cu1 80.7(6) . .
Ge1 C31 Cu1 116.0(3) . .
C31 C32 C33 174.0(10) . .
C31 C32 Cu1 68.3(6) . .
C33 C32 Cu1 117.7(6) . .
C34 C33 C38 117.7(7) . .
C34 C33 C32 119.6(8) . .
C38 C33 C32 122.5(8) . .
C35 C34 C33 120.4(8) . .
C35 C34 H34A 119.8 . .
C33 C34 H34A 119.8 . .
C34 C35 C36 120.7(8) . .
C34 C35 H35A 119.6 . .
C36 C35 H35A 119.6 . .
C37 C36 C35 119.4(8) . .
C37 C36 H36A 120.3 . .
C35 C36 H36A 120.3 . .
C38 C37 C36 119.6(9) . .
C38 C37 H37A 120.2 . .
C36 C37 H37A 120.2 . .
C37 C38 C33 122.1(9) . .
C37 C38 H38A 119.0 . .
C33 C38 H38A 119.0 . .
C42 C41 C46 110.8(10) . .
C42 C41 Cu1 128.1(9) . .
C46 C41 Cu1 120.5(9) . .
C43 C42 C41 129.1(11) . .
C43 C42 F1 116.7(10) . .
C41 C42 F1 114.1(10) . .
C42 C43 C44 117.0(12) . .
C42 C43 F2 123.1(11) . .
C44 C43 F2 119.9(11) . .
C45 C44 C43 122.4(12) . .
C45 C44 F3 121.5(10) . .
C43 C44 F3 116.1(11) . .
C44 C45 F4 117.6(11) . .
C44 C45 C46 117.6(10) . .
F4 C45 C46 124.7(11) . .
F5 C46 C45 113.7(11) . .
F5 C46 C41 123.3(12) . .
C45 C46 C41 123.0(11) . .
C52 C51 C56 114.4(6) . .
C52 C51 Ag1 119.9(5) . 2_576
C56 C51 Ag1 121.4(5) . 2_576
C52 C51 Ag1 115.8(5) . .
C56 C51 Ag1 105.9(5) . .
Ag1 C51 Ag1 68.66(18) 2_576 .
F6 C52 C53 116.6(7) . .
F6 C52 C51 119.5(6) . .
C53 C52 C51 123.9(7) . .
F7 C53 C54 119.3(7) . .
F7 C53 C52 121.6(7) . .
C54 C53 C52 119.1(7) . .
F8 C54 C55 120.2(7) . .
F8 C54 C53 120.5(8) . .
C55 C54 C53 119.3(7) . .
F9 C55 C54 119.1(7) . .
F9 C55 C56 121.2(7) . .
C54 C55 C56 119.7(7) . .
F10 C56 C55 117.2(7) . .
F10 C56 C51 119.2(6) . .
C55 C56 C51 123.6(7) . .
C122 C121 C12 112.2(6) . .
C122 C121 C123 112.2(7) . .
C12 C121 C123 111.3(6) . .
C122 C121 H12A 106.9 . .
C12 C121 H12A 106.9 . .
C123 C121 H12A 106.9 . .
C121 C122 H12B 109.5 . .
C121 C122 H12C 109.5 . .
H12B C122 H12C 109.5 . .
C121 C122 H12D 109.5 . .
H12B C122 H12D 109.5 . .
H12C C122 H12D 109.5 . .
C121 C123 H12E 109.5 . .
C121 C123 H12F 109.5 . .
H12E C123 H12F 109.5 . .
C121 C123 H12G 109.5 . .
H12E C123 H12G 109.5 . .
H12F C123 H12G 109.5 . .
C163 C161 C16 111.3(6) . .
C163 C161 C162 110.1(6) . .
C16 C161 C162 111.2(6) . .
C163 C161 H16A 108.0 . .
C16 C161 H16A 108.0 . .
C162 C161 H16A 108.0 . .
C161 C162 H16B 109.5 . .
C161 C162 H16C 109.5 . .
H16B C162 H16C 109.5 . .
C161 C162 H16D 109.5 . .
H16B C162 H16D 109.5 . .
H16C C162 H16D 109.5 . .
C161 C163 H16E 109.5 . .
C161 C163 H16F 109.5 . .
H16E C163 H16F 109.5 . .
C161 C163 H16G 109.5 . .
H16E C163 H16G 109.5 . .
H16F C163 H16G 109.5 . .
C22 C221 C222 111.0(6) . .
C22 C221 C223 111.6(6) . .
C222 C221 C223 110.2(6) . .
C22 C221 H22A 107.9 . .
C222 C221 H22A 107.9 . .
C223 C221 H22A 107.9 . .
C221 C222 H22B 109.5 . .
C221 C222 H22C 109.5 . .
H22B C222 H22C 109.5 . .
C221 C222 H22D 109.5 . .
H22B C222 H22D 109.5 . .
H22C C222 H22D 109.5 . .
C221 C223 H22E 109.5 . .
C221 C223 H22F 109.5 . .
H22E C223 H22F 109.5 . .
C221 C223 H22G 109.5 . .
H22E C223 H22G 109.5 . .
H22F C223 H22G 109.5 . .
C26 C261 C263 114.6(6) . .
C26 C261 C262 110.4(6) . .
C263 C261 C262 110.1(6) . .
C26 C261 H26A 107.1 . .
C263 C261 H26A 107.1 . .
C262 C261 H26A 107.1 . .
C261 C262 H26B 109.5 . .
C261 C262 H26C 109.5 . .
H26B C262 H26C 109.5 . .
C261 C262 H26D 109.5 . .
H26B C262 H26D 109.5 . .
H26C C262 H26D 109.5 . .
C261 C263 H26E 109.5 . .
C261 C263 H26F 109.5 . .
H26E C263 H26F 109.5 . .
C261 C263 H26G 109.5 . .
H26E C263 H26G 109.5 . .
H26F C263 H26G 109.5 . .
C64 C61 C63 71.7(17) 2_567 2_567
C64 C61 C62 122(2) 2_567 .
C63 C61 C62 50.7(12) 2_567 .
C63 C62 C63 51.8(16) 2_567 .
C63 C62 C61 59.3(13) 2_567 .
C63 C62 C61 111.0(15) . .
C63 C62 C65 115.2(16) 2_567 .
C63 C62 C65 63.4(13) . .
C61 C62 C65 174.5(16) . .
C63 C63 C62 66.3(19) 2_567 2_567
C63 C63 C62 61.9(18) 2_567 .
C62 C63 C62 128.2(16) 2_567 .
C63 C63 C61 136(3) 2_567 2_567
C62 C63 C61 70.0(16) 2_567 2_567
C62 C63 C61 162(2) . 2_567
C63 C63 C65 128(3) 2_567 .
C62 C63 C65 166(2) 2_567 .
C62 C63 C65 65.8(14) . .
C61 C63 C65 96.0(18) 2_567 .
C63 C63 C64 176(3) 2_567 .
C62 C63 C64 117.8(16) 2_567 .
C62 C63 C64 114.0(15) . .
C61 C63 C64 47.8(12) 2_567 .
C65 C63 C64 48.2(11) . .
C61 C64 C65 126(2) 2_567 .
C61 C64 C63 60.5(15) 2_567 .
C65 C64 C63 65.2(15) . .
C64 C65 C63 66.6(15) . .
C64 C65 C62 117.4(19) . .
C63 C65 C62 50.8(12) . .

loop_
_geom_bond_atom_site_label_1
_geom_bond_atom_site_label_2
_geom_bond_distance
_geom_bond_site_symmetry_2
Ag1 C51 2.237(7) 2_576
Ag1 Ge1 2.4551(8) .
Ag1 C51 2.543(6) .
Ag1 Ag1 2.7073(9) 2_576
Ge1 N1 1.930(5) .
Ge1 N2 1.944(5) .
Ge1 C31 1.963(6) .
Cu1 C41 1.925(10) .
Cu1 C31 2.180(8) .
Cu1 C32 2.316(10) .
F1 C42 1.426(12) .
F2 C43 1.386(13) .
F3 C44 1.416(14) .
F4 C45 1.337(12) .
F5 C46 1.286(13) .
F6 C52 1.357(8) .
F7 C53 1.346(9) .
F8 C54 1.343(9) .
F9 C55 1.358(9) .
F10 C56 1.356(8) .
N1 C4 1.330(8) .
N1 C11 1.455(8) .
N2 C2 1.321(8) .
N2 C21 1.453(8) .
C1 C2 1.512(9) .
C1 H1A 0.9800 .
C1 H1B 0.9800 .
C1 H1C 0.9800 .
C2 C3 1.417(9) .
C3 C4 1.392(9) .
C3 H3A 0.9500 .
C4 C5 1.510(9) .
C5 H5A 0.9800 .
C5 H5B 0.9800 .
C5 H5C 0.9800 .
C11 C12 1.388(9) .
C11 C16 1.401(8) .
C12 C13 1.400(9) .
C12 C121 1.520(9) .
C13 C14 1.372(10) .
C13 H13A 0.9500 .
C14 C15 1.380(10) .
C14 H14A 0.9500 .
C15 C16 1.388(9) .
C15 H15A 0.9500 .
C16 C161 1.522(9) .
C21 C22 1.407(9) .
C21 C26 1.407(9) .
C22 C23 1.395(10) .
C22 C221 1.518(10) .
C23 C24 1.384(11) .
C23 H23A 0.9500 .
C24 C25 1.382(11) .
C24 H24A 0.9500 .
C25 C26 1.400(10) .
C25 H25A 0.9500 .
C26 C261 1.489(10) .
C31 C32 1.207(10) .
C32 C33 1.450(9) .
C33 C34 1.379(12) .
C33 C38 1.389(12) .
C34 C35 1.367(11) .
C34 H34A 0.9500 .
C35 C36 1.378(13) .
C35 H35A 0.9500 .
C36 C37 1.373(13) .
C36 H36A 0.9500 .
C37 C38 1.353(12) .
C37 H37A 0.9500 .
C38 H38A 0.9500 .
C41 C42 1.369(15) .
C41 C46 1.405(16) .
C42 C43 1.285(15) .
C43 C44 1.349(15) .
C44 C45 1.334(15) .
C45 C46 1.383(16) .
C51 C52 1.379(10) .
C51 C56 1.373(10) .
C51 Ag1 2.237(7) 2_576
C52 C53 1.375(10) .
C53 C54 1.368(11) .
C54 C55 1.366(12) .
C55 C56 1.373(11) .
C121 C122 1.510(10) .
C121 C123 1.518(11) .
C121 H12A 1.0000 .
C122 H12B 0.9800 .
C122 H12C 0.9800 .
C122 H12D 0.9800 .
C123 H12E 0.9800 .
C123 H12F 0.9800 .
C123 H12G 0.9800 .
C161 C163 1.520(10) .
C161 C162 1.525(9) .
C161 H16A 1.0000 .
C162 H16B 0.9800 .
C162 H16C 0.9800 .
C162 H16D 0.9800 .
C163 H16E 0.9800 .
C163 H16F 0.9800 .
C163 H16G 0.9800 .
C221 C222 1.527(10) .
C221 C223 1.523(10) .
C221 H22A 1.0000 .
C222 H22B 0.9800 .
C222 H22C 0.9800 .
C222 H22D 0.9800 .
C223 H22E 0.9800 .
C223 H22F 0.9800 .
C223 H22G 0.9800 .
C261 C263 1.528(10) .
C261 C262 1.546(10) .
C261 H26A 1.0000 .
C262 H26B 0.9800 .
C262 H26C 0.9800 .
C262 H26D 0.9800 .
C263 H26E 0.9800 .
C263 H26F 0.9800 .
C263 H26G 0.9800 .
C61 C64 1.22(3) 2_567
C61 C63 1.44(3) 2_567
C61 C62 1.57(3) .
C62 C63 1.30(2) 2_567
C62 C63 1.35(2) .
C62 C65 1.58(3) .
C63 C63 1.15(4) 2_567
C63 C62 1.30(2) 2_567
C63 C61 1.44(3) 2_567
C63 C65 1.55(3) .
C63 C64 1.57(2) .
C64 C61 1.22(3) 2_567
C64 C65 1.27(3) .
